data_4331271
loop_
_publ_author_name
'Yan-Li Gai'
'Ke-Cai Xiong'
'Lian Chen'
'Yang Bu'
'Xing-Jun Li'
'Fei-Long Jiang'
'Mao-Chun Hong'

_publ_section_title
;
 Visible and NIR Photoluminescence Properties of a Series of Novel
 Lanthanide-Organic Coordination Polymers Based on
 Hydroxyquinoline-Carboxylate Ligands
;
_journal_name_full 'Inorganic Chemistry'
_journal_page_first 13128
_journal_page_last 13137
_journal_paper_doi 10.1021/ic301261g
_journal_volume 51
_journal_year 2012
_chemical_formula_sum 'C12 H10 N O9 Tm'
_chemical_formula_weight 481.14
_chemical_name_systematic
; 
 ? 
;
_space_group_IT_number 14
_symmetry_cell_setting monoclinic
_symmetry_space_group_name_Hall '-P 2ybc'
_symmetry_space_group_name_H-M 'P 1 21/c 1'
_atom_sites_solution_hydrogens geom
_atom_sites_solution_primary direct
_atom_sites_solution_secondary difmap
_audit_creation_method SHELXL-97
_cell_angle_alpha 90.00
_cell_angle_beta 105.548(11)
_cell_angle_gamma 90.00
_cell_formula_units_Z 4
_cell_length_a 7.930(2)
_cell_length_b 11.564(3)
_cell_length_c 14.913(4)
_cell_measurement_reflns_used 3608
_cell_measurement_temperature 293(2)
_cell_measurement_theta_max 27.4871
_cell_measurement_theta_min 2.2601
_cell_volume 1317.5(6)
_computing_cell_refinement 'CrystalClear (Rigaku Inc., 2008)'
_computing_data_collection 'CrystalClear (Rigaku Inc., 2008)'
_computing_data_reduction 'CrystalClear (Rigaku Inc., 2008)'
_computing_structure_refinement 'SHELXL-97 (Sheldrick, 1997)'
_computing_structure_solution 'SHELXS-97 (Sheldrick, 1990)'
_diffrn_ambient_temperature 293(2)
_diffrn_detector_area_resol_mean 14.6306
_diffrn_measured_fraction_theta_full 0.996
_diffrn_measured_fraction_theta_max 0.996
_diffrn_measurement_device_type Mercury70_(2x2_bin_mode)
_diffrn_measurement_method CCD_Profile_fitting
_diffrn_radiation_monochromator graphite
_diffrn_radiation_source 'fine-focus sealed tube'
_diffrn_radiation_type MoK\a
_diffrn_radiation_wavelength 0.71073
_diffrn_reflns_av_R_equivalents 0.0443
_diffrn_reflns_av_sigmaI/netI 0.0327
_diffrn_reflns_limit_h_max 10
_diffrn_reflns_limit_h_min -10
_diffrn_reflns_limit_k_max 15
_diffrn_reflns_limit_k_min -15
_diffrn_reflns_limit_l_max 18
_diffrn_reflns_limit_l_min -19
_diffrn_reflns_number 13710
_diffrn_reflns_theta_full 27.48
_diffrn_reflns_theta_max 27.48
_diffrn_reflns_theta_min 2.26
_exptl_absorpt_coefficient_mu 6.787
_exptl_absorpt_correction_T_max 0.3438
_exptl_absorpt_correction_T_min 0.3438
_exptl_absorpt_correction_type multi-scan
_exptl_crystal_colour yellow
_exptl_crystal_density_diffrn 2.426
_exptl_crystal_description rhombic
_exptl_crystal_F_000 920
_exptl_crystal_size_max 0.20
_exptl_crystal_size_mid 0.20
_exptl_crystal_size_min 0.20
_refine_diff_density_max 0.882
_refine_diff_density_min -1.337
_refine_diff_density_rms 0.142
_refine_ls_extinction_method none
_refine_ls_goodness_of_fit_ref 1.073
_refine_ls_hydrogen_treatment constr
_refine_ls_matrix_type full
_refine_ls_number_parameters 211
_refine_ls_number_reflns 3017
_refine_ls_number_restraints 0
_refine_ls_restrained_S_all 1.073
_refine_ls_R_factor_all 0.0234
_refine_ls_R_factor_gt 0.0202
_refine_ls_shift/su_max 0.001
_refine_ls_shift/su_mean 0.000
_refine_ls_structure_factor_coef Fsqd
_refine_ls_weighting_details 'calc w=1/[\s^2^(Fo^2^)+(0.0212P)^2^+0.0000P] where P=(Fo^2^+2Fc^2^)/3'
_refine_ls_weighting_scheme calc
_refine_ls_wR_factor_gt 0.0471
_refine_ls_wR_factor_ref 0.0486
_reflns_number_gt 2748
_reflns_number_total 3017
_reflns_threshold_expression >2sigma(I)
_cod_data_source_file ic301261g_si_002_09.cif
_cod_data_source_block complex9_Tm
_cod_database_code 4331271

loop_
_symmetry_equiv_pos_as_xyz
'x, y, z'
'-x, y+1/2, -z+1/2'
'-x, -y, -z'
'x, -y-1/2, z-1/2'

loop_
_atom_site_label
_atom_site_type_symbol
_atom_site_fract_x
_atom_site_fract_y
_atom_site_fract_z
_atom_site_U_iso_or_equiv
_atom_site_adp_type
_atom_site_occupancy
_atom_site_symmetry_multiplicity
_atom_site_calc_flag
_atom_site_refinement_flags
Tm1 Tm 0.975102(17) 0.102817(10) 0.176853(9) 0.01131(6) Uani 1 1 d .
O1 O 0.9512(3) 0.29873(18) 0.13916(15) 0.0186(5) Uani 1 1 d .
N1 N 1.6805(3) 0.1828(2) 0.46564(18) 0.0188(6) Uani 1 1 d .
H1 H 1.7689 0.1962 0.5124 0.023 Uiso 1 1 calc R
C1 C 0.9756(4) 0.3743(3) 0.2028(2) 0.0148(7) Uani 1 1 d .
O2 O 0.9696(4) 0.22231(18) 0.31012(15) 0.0233(5) Uani 1 1 d .
C2 C 0.9835(4) 0.3284(3) 0.3012(2) 0.0149(6) Uani 1 1 d .
O3 O 0.9924(3) 0.47946(19) 0.19407(15) 0.0224(5) Uani 1 1 d .
C3 C 1.3888(4) 0.1432(3) 0.3153(2) 0.0181(7) Uani 1 1 d .
O4 O 1.0023(3) 0.40548(16) 0.36320(16) 0.0202(5) Uani 1 1 d .
C4 C 1.4981(4) 0.0478(3) 0.3610(2) 0.0162(7) Uani 1 1 d .
O5 O 1.2580(3) 0.1248(2) 0.24621(16) 0.0239(5) Uani 1 1 d .
C5 C 1.4633(5) -0.0672(3) 0.3314(2) 0.0246(8) Uani 1 1 d .
H5 H 1.3689 -0.0838 0.2807 0.030 Uiso 1 1 calc R
O6 O 1.5860(3) 0.47716(19) 0.41431(16) 0.0232(5) Uani 1 1 d .
C6 C 1.5680(5) -0.1554(3) 0.3771(3) 0.0277(8) Uani 1 1 d .
H6 H 1.5441 -0.2314 0.3573 0.033 Uiso 1 1 calc R
O7 O 1.7663(3) 0.39176(17) 0.53622(16) 0.0197(5) Uani 1 1 d .
C7 C 1.7112(5) -0.1311(3) 0.4535(3) 0.0304(9) Uani 1 1 d .
H7 H 1.7802 -0.1914 0.4845 0.036 Uiso 1 1 calc R
O8 O 1.1193(3) 0.11190(17) 0.05955(16) 0.0186(5) Uani 1 1 d .
C8 C 1.7504(4) -0.0199(3) 0.4830(2) 0.0227(7) Uani 1 1 d .
H8 H 1.8467 -0.0043 0.5329 0.027 Uiso 1 1 calc R
O9 O 0.6985(3) 0.0746(2) 0.20140(17) 0.0320(6) Uani 1 1 d .
C9 C 1.6432(4) 0.0706(3) 0.4370(2) 0.0166(6) Uani 1 1 d .
C10 C 1.5839(4) 0.2723(3) 0.4233(2) 0.0162(7) Uani 1 1 d .
C11 C 1.4407(4) 0.2554(3) 0.3499(2) 0.0199(7) Uani 1 1 d .
H11 H 1.3757 0.3190 0.3219 0.024 Uiso 1 1 calc R
C12 C 1.6481(4) 0.3916(2) 0.4614(2) 0.0168(7) Uani 1 1 d .
H9A H 0.5972 0.0465 0.1681 0.069(16) Uiso 1 1 d R
H8A H 1.0693 0.1076 -0.0001 0.038(13) Uiso 1 1 d R
H8B H 1.2201 0.0834 0.0645 0.14(3) Uiso 1 1 d R

loop_
_atom_site_aniso_label
_atom_site_aniso_U_11
_atom_site_aniso_U_22
_atom_site_aniso_U_33
_atom_site_aniso_U_23
_atom_site_aniso_U_13
_atom_site_aniso_U_12
Tm1 0.01229(9) 0.00811(8) 0.01019(9) -0.00020(5) -0.00276(6) -0.00039(5)
O1 0.0275(13) 0.0121(11) 0.0118(11) -0.0021(9) -0.0021(9) 0.0013(9)
N1 0.0150(14) 0.0200(13) 0.0155(14) -0.0012(11) -0.0060(11) -0.0032(11)
C1 0.0129(17) 0.0129(14) 0.0141(16) -0.0022(12) -0.0042(12) 0.0004(12)
O2 0.0410(15) 0.0128(11) 0.0154(12) -0.0020(9) 0.0066(11) -0.0048(10)
C2 0.0157(16) 0.0123(15) 0.0148(16) -0.0011(12) 0.0006(13) -0.0003(12)
O3 0.0387(16) 0.0103(11) 0.0152(12) 0.0004(9) 0.0022(10) -0.0008(10)
C3 0.0141(17) 0.0258(16) 0.0130(16) 0.0004(13) 0.0011(13) -0.0025(13)
O4 0.0359(16) 0.0103(11) 0.0118(12) -0.0030(8) 0.0017(11) 0.0002(9)
C4 0.0137(16) 0.0197(16) 0.0144(16) -0.0013(12) 0.0025(13) -0.0030(12)
O5 0.0143(13) 0.0326(13) 0.0181(13) -0.0027(10) -0.0069(10) -0.0047(10)
C5 0.024(2) 0.0258(17) 0.0240(19) -0.0067(15) 0.0062(15) -0.0056(15)
O6 0.0184(13) 0.0200(12) 0.0245(13) 0.0064(10) -0.0058(10) -0.0008(9)
C6 0.037(2) 0.0194(17) 0.027(2) -0.0078(14) 0.0086(17) -0.0022(15)
O7 0.0170(13) 0.0203(12) 0.0154(12) -0.0012(9) -0.0067(10) -0.0014(9)
C7 0.035(2) 0.0222(17) 0.034(2) 0.0018(16) 0.0088(18) 0.0080(16)
O8 0.0188(14) 0.0220(12) 0.0130(13) -0.0006(9) 0.0008(10) 0.0023(9)
C8 0.0217(19) 0.0262(18) 0.0161(17) -0.0034(14) -0.0021(14) 0.0034(14)
O9 0.0156(14) 0.0542(17) 0.0244(14) -0.0067(12) 0.0023(11) -0.0104(12)
C9 0.0157(17) 0.0196(15) 0.0139(16) -0.0023(13) 0.0028(13) -0.0003(13)
C10 0.0142(17) 0.0198(15) 0.0130(16) 0.0000(12) 0.0009(13) -0.0019(12)
C11 0.0161(18) 0.0213(16) 0.0186(17) 0.0023(13) -0.0018(14) 0.0000(13)
C12 0.0122(17) 0.0197(16) 0.0169(18) -0.0006(12) 0.0011(14) -0.0021(12)

loop_
_atom_type_symbol
_atom_type_description
_atom_type_scat_dispersion_real
_atom_type_scat_dispersion_imag
_atom_type_scat_source
C C 0.0033 0.0016 'International Tables Vol C Tables 4.2.6.8 and 6.1.1.4'
H H 0.0000 0.0000 'International Tables Vol C Tables 4.2.6.8 and 6.1.1.4'
N N 0.0061 0.0033 'International Tables Vol C Tables 4.2.6.8 and 6.1.1.4'
O O 0.0106 0.0060 'International Tables Vol C Tables 4.2.6.8 and 6.1.1.4'
Tm Tm -0.3139 5.2483 'International Tables Vol C Tables 4.2.6.8 and 6.1.1.4'

loop_
_geom_angle_atom_site_label_1
_geom_angle_atom_site_label_2
_geom_angle_atom_site_label_3
_geom_angle
_geom_angle_site_symmetry_1
_geom_angle_site_symmetry_3
O5 Tm1 O7 144.42(9) . 4_465
O5 Tm1 O1 90.44(8) . .
O7 Tm1 O1 76.18(7) 4_465 .
O5 Tm1 O8 72.97(9) . .
O7 Tm1 O8 72.11(9) 4_465 .
O1 Tm1 O8 78.47(8) . .
O5 Tm1 O9 144.65(9) . .
O7 Tm1 O9 70.76(9) 4_465 .
O1 Tm1 O9 98.86(9) . .
O8 Tm1 O9 142.27(9) . .
O5 Tm1 O3 79.22(9) . 2_745
O7 Tm1 O3 131.07(8) 4_465 2_745
O1 Tm1 O3 140.41(8) . 2_745
O8 Tm1 O3 132.20(8) . 2_745
O9 Tm1 O3 71.92(9) . 2_745
O5 Tm1 O4 95.30(9) . 2_745
O7 Tm1 O4 83.18(8) 4_465 2_745
O1 Tm1 O4 151.57(8) . 2_745
O8 Tm1 O4 76.70(8) . 2_745
O9 Tm1 O4 92.44(9) . 2_745
O3 Tm1 O4 67.96(8) 2_745 2_745
O5 Tm1 O2 77.94(9) . .
O7 Tm1 O2 124.35(8) 4_465 .
O1 Tm1 O2 68.06(7) . .
O8 Tm1 O2 134.98(8) . .
O9 Tm1 O2 74.24(9) . .
O3 Tm1 O2 72.42(8) 2_745 .
O4 Tm1 O2 140.36(8) 2_745 .
C1 O1 Tm1 120.2(2) . .
C10 N1 C9 122.3(3) . .
C10 N1 H1 118.8 . .
C9 N1 H1 118.8 . .
O3 C1 O1 126.8(3) . .
O3 C1 C2 117.4(3) . .
O1 C1 C2 115.7(3) . .
C2 O2 Tm1 116.9(2) . .
O2 C2 O4 127.9(3) . .
O2 C2 C1 117.3(3) . .
O4 C2 C1 114.8(3) . .
C1 O3 Tm1 120.1(2) . 2_755
O5 C3 C11 122.9(3) . .
O5 C3 C4 120.6(3) . .
C11 C3 C4 116.4(3) . .
C2 O4 Tm1 119.7(2) . 2_755
C5 C4 C9 118.7(3) . .
C5 C4 C3 121.9(3) . .
C9 C4 C3 119.5(3) . .
C3 O5 Tm1 154.5(2) . .
C6 C5 C4 120.3(3) . .
C6 C5 H5 119.8 . .
C4 C5 H5 119.8 . .
C5 C6 C7 120.2(3) . .
C5 C6 H6 119.9 . .
C7 C6 H6 119.9 . .
C12 O7 Tm1 177.3(2) . 4_666
C8 C7 C6 120.9(3) . .
C8 C7 H7 119.5 . .
C6 C7 H7 119.5 . .
Tm1 O8 H8A 125.5 . .
Tm1 O8 H8B 123.7 . .
H8A O8 H8B 103.1 . .
C7 C8 C9 119.2(3) . .
C7 C8 H8 120.4 . .
C9 C8 H8 120.4 . .
Tm1 O9 H9A 135.3 . .
N1 C9 C4 119.3(3) . .
N1 C9 C8 120.0(3) . .
C4 C9 C8 120.7(3) . .
N1 C10 C11 121.0(3) . .
N1 C10 C12 115.5(3) . .
C11 C10 C12 123.5(3) . .
C10 C11 C3 121.5(3) . .
C10 C11 H11 119.3 . .
C3 C11 H11 119.3 . .
O6 C12 O7 126.5(3) . .
O6 C12 C10 118.0(3) . .
O7 C12 C10 115.4(3) . .

loop_
_geom_bond_atom_site_label_1
_geom_bond_atom_site_label_2
_geom_bond_distance
_geom_bond_site_symmetry_2
Tm1 O5 2.219(2) .
Tm1 O7 2.298(2) 4_465
Tm1 O1 2.330(2) .
Tm1 O8 2.335(2) .
Tm1 O9 2.341(3) .
Tm1 O3 2.354(2) 2_745
Tm1 O4 2.378(2) 2_745
Tm1 O2 2.431(2) .
O1 C1 1.266(4) .
N1 C10 1.341(4) .
N1 C9 1.374(4) .
N1 H1 0.8600 .
C1 O3 1.234(4) .
C1 C2 1.545(5) .
O2 C2 1.242(4) .
C2 O4 1.264(4) .
O3 Tm1 2.354(2) 2_755
C3 O5 1.268(4) .
C3 C11 1.417(4) .
C3 C4 1.455(4) .
O4 Tm1 2.378(2) 2_755
C4 C5 1.405(4) .
C4 C9 1.406(4) .
C5 C6 1.375(5) .
C5 H5 0.9300 .
O6 C12 1.237(4) .
C6 C7 1.405(5) .
C6 H6 0.9300 .
O7 C12 1.250(4) .
O7 Tm1 2.298(2) 4_666
C7 C8 1.367(5) .
C7 H7 0.9300 .
O8 H8A 0.8725 .
O8 H8B 0.8490 .
C8 C9 1.405(4) .
C8 H8 0.9300 .
O9 H9A 0.8855 .
C10 C11 1.363(4) .
C10 C12 1.526(4) .
C11 H11 0.9300 .

loop_
_geom_hbond_atom_site_label_D
_geom_hbond_atom_site_label_H
_geom_hbond_atom_site_label_A
_geom_hbond_distance_DH
_geom_hbond_distance_HA
_geom_hbond_distance_DA
_geom_hbond_angle_DHA
_geom_hbond_site_symmetry_A
O8 H8B O6 0.85 1.93 2.748(3) 162.4 2_845
O8 H8A O4 0.87 1.97 2.832(3) 169.0 4_565
O9 H9A O6 0.89 1.82 2.693(3) 168.9 2_745
